data_4021169
loop_
_publ_author_name
'Murray V. Baker'
'Mark J. Bosnich'
'David H. Brown'
'Lindsay T. Byrne'
'Valerie J. Hesler'
'Brian W. Skelton'
'Allan H. White'
'Charlotte C. Williams'

_publ_section_title
;
 Azolium-Linked Cyclophanes: A Comprehensive Examination
 of Conformations by ^1^H-NMR Spectroscopy and Structural Studies
;
_journal_name_full 'Journal of Organic Chemistry'
_journal_page_first 7640
_journal_page_last 7652
_journal_paper_doi 10.1021/jo049097o
_journal_volume 69
_journal_year 2004
_chemical_formula_moiety 'C30 H38 N4, 2Br, 3(C H4 O)'
_chemical_formula_sum 'C33 H50 Br2 N4 O5'
_chemical_formula_weight 742.59
_space_group_crystal_system triclinic
_space_group_IT_number 2
_space_group_name_Hall '-P 1'
_space_group_name_H-M_alt 'P -1'
_cell_angle_alpha 92.181(2)
_cell_angle_beta 105.020(2)
_cell_angle_gamma 112.622(2)
_cell_formula_units_Z 2
_cell_length_a 10.5409(7)
_cell_length_b 13.3867(9)
_cell_length_c 14.1980(10)
_cell_measurement_temperature 150(2)
_cell_volume 1764.7(2)
_exptl_crystal_density_diffrn 1.398
_cod_database_code 4021169

loop_
_space_group_symop_id
_space_group_symop_operation_xyz
1 x,y,z
2 -x,-y,-z

loop_
_atom_site_label
_atom_site_fract_x
_atom_site_fract_y
_atom_site_fract_z
_atom_site_U_iso_or_equiv
_atom_site_adp_type
_atom_site_calc_flag
_atom_site_calc_attached_atom
_atom_site_occupancy
_atom_site_disorder_assembly
_atom_site_disorder_group
Br1 .20187(3) .68302(2) .21598(2) .02724(10) Uani ? ? 1.00000 ? ?
Br2 -.20353(3) .83944(3) .56556(2) .02724(10) Uani ? ? 1.00000 ? ?
C1 .3995(2) .78111(18) .50906(16) .0168(6) Uani ? ? 1.00000 ? ?
C11 .3460(2) .68647(18) .56342(16) .0158(6) Uani ? ? 1.00000 ? ?
C12 .2088(2) .64954(18) .57634(16) .0161(6) Uani ? ? 1.00000 ? ?
O12 .1105(2) .69152(16) .53901(14) .0216(6) Uani ? ? 1.00000 ? ?
C13 .1687(2) .56700(18) .63392(17) .0166(7) Uani ? ? 1.00000 ? ?
C14 .2639(3) .52079(18) .67616(18) .0186(7) Uani ? ? 1.00000 ? ?
C15 .4000(2) .55372(18) .66273(17) .0171(7) Uani ? ? 1.00000 ? ?
C151 .5030(3) .49970(19) .70429(18) .0199(7) Uani ? ? 1.00000 ? ?
C152 .6544(4) .5863(3) .7586(4) .0454(14) Uani ? ? 1.00000 ? ?
C153 .4552(5) .4249(5) .7777(4) .055(2) Uani ? ? 1.00000 ? ?
C154 .5146(6) .4336(4) .6195(3) .0598(19) Uani ? ? 1.00000 ? ?
C16 .4381(2) .63761(18) .60641(17) .0175(7) Uani ? ? 1.00000 ? ?
C2 .3904(3) 1.11195(19) .67527(17) .0175(7) Uani ? ? 1.00000 ? ?
N21 .4436(2) .88651(15) .57220(14) .0154(6) Uani ? ? 1.00000 ? ?
C22 .3682(2) .94762(18) .57026(17) .0170(7) Uani ? ? 1.00000 ? ?
N23 .4402(2) 1.03019(15) .64515(14) .0162(6) Uani ? ? 1.00000 ? ?
C24 .5642(3) 1.0211(2) .6972(2) .0219(8) Uani ? ? 1.00000 ? ?
C25 .5665(3) .9314(2) .65212(19) .0219(8) Uani ? ? 1.00000 ? ?
C3 .0111(2) .86245(19) .81476(19) .0182(7) Uani ? ? 1.00000 ? ?
C31 .1500(2) .96092(18) .82682(17) .0165(6) Uani ? ? 1.00000 ? ?
C32 .2013(2) .99259(18) .74643(16) .0156(6) Uani ? ? 1.00000 ? ?
O32 .13423(19) .93779(15) .65236(13) .0212(6) Uani ? ? 1.00000 ? ?
C33 .3332(2) 1.08219(17) .76192(17) .0159(6) Uani ? ? 1.00000 ? ?
C34 .4104(2) 1.14153(18) .85615(17) .0172(7) Uani ? ? 1.00000 ? ?
C35 .3600(2) 1.11376(18) .93765(17) .0167(7) Uani ? ? 1.00000 ? ?
C351 .4469(3) 1.17785(19) 1.04171(18) .0202(7) Uani ? ? 1.00000 ? ?
C352 .3491(4) 1.1687(3) 1.1068(2) .0340(11) Uani ? ? 1.00000 ? ?
C353 .5299(4) 1.2988(2) 1.0382(2) .0346(10) Uani ? ? 1.00000 ? ?
C354 .5541(4) 1.1294(3) 1.0891(2) .0336(10) Uani ? ? 1.00000 ? ?
C36 .2303(2) 1.02208(18) .92065(17) .0173(7) Uani ? ? 1.00000 ? ?
C4 .0242(2) .53313(18) .65181(19) .0185(7) Uani ? ? 1.00000 ? ?
N41 .0259(2) .75796(16) .79916(14) .0168(6) Uani ? ? 1.00000 ? ?
C42 -.0025(2) .70030(19) .71192(18) .0180(7) Uani ? ? 1.00000 ? ?
N43 .0284(2) .61357(16) .72822(15) .0165(6) Uani ? ? 1.00000 ? ?
C44 .0779(3) .6161(2) .82857(19) .0229(8) Uani ? ? 1.00000 ? ?
C45 .0761(3) .7066(2) .87276(19) .0230(8) Uani ? ? 1.00000 ? ?
O01 .1339(3) .8551(2) .08175(17) .0359(9) Uani ? ? 1.00000 ? ?
C01 .0461(4) .8917(3) .1204(3) .0370(12) Uani ? ? 1.00000 ? ?
O02 .1002(2) .7921(2) .38038(16) .0323(8) Uani ? ? 1.00000 ? ?
C02 -.0254(4) .8143(3) .3559(3) .0384(13) Uani ? ? 1.00000 ? ?
O03 -.1473(3) .5988(2) .12741(19) .0393(9) Uani ? ? 1.00000 ? ?
C03 -.1983(5) .5836(4) .0231(3) .0498(15) Uani ? ? 1.00000 ? ?
H1a .479(4) .784(3) .491(3) .028(9) Uiso ? ? 1.00000 ? ?
H1b .328(3) .776(3) .447(2) .016(7) Uiso ? ? 1.00000 ? ?
H12 .123(4) .720(3) .494(3) .033(10) Uiso ? ? 1.00000 ? ?
H14 .237(3) .470(3) .713(2) .017(7) Uiso ? ? 1.00000 ? ?
H152a .721(5) .545(4) .778(3) .050(12) Uiso ? ? 1.00000 ? ?
H152b .686(5) .628(4) .710(4) .059(14) Uiso ? ? 1.00000 ? ?
H152c .649(7) .638(5) .826(5) .11(2) Uiso ? ? 1.00000 ? ?
H153a .523(5) .395(3) .803(3) .043(11) Uiso ? ? 1.00000 ? ?
H153b .451(5) .468(4) .828(3) .045(12) Uiso ? ? 1.00000 ? ?
H153c .351(8) .359(6) .738(5) .12(2) Uiso ? ? 1.00000 ? ?
H154a .578(6) .390(4) .648(4) .079(17) Uiso ? ? 1.00000 ? ?
H154b .418(4) .377(3) .591(3) .045(12) Uiso ? ? 1.00000 ? ?
H154c .564(7) .495(5) .566(5) .10(2) Uiso ? ? 1.00000 ? ?
H16 .530(4) .663(3) .597(2) .020(8) Uiso ? ? 1.00000 ? ?
H2a .471(4) 1.178(3) .693(3) .031(9) Uiso ? ? 1.00000 ? ?
H2b .321(4) 1.115(3) .621(2) .023(8) Uiso ? ? 1.00000 ? ?
H22 .284(4) .934(3) .525(3) .024(8) Uiso ? ? 1.00000 ? ?
H24 .624(4) 1.070(3) .751(3) .036(10) Uiso ? ? 1.00000 ? ?
H25 .631(4) .899(3) .663(3) .032(9) Uiso ? ? 1.00000 ? ?
H3a -.016(4) .861(3) .868(3) .028(9) Uiso ? ? 1.00000 ? ?
H3b -.067(3) .861(3) .760(2) .018(7) Uiso ? ? 1.00000 ? ?
H32 .049(4) .914(3) .639(3) .036(10) Uiso ? ? 1.00000 ? ?
H34 .500(4) 1.204(3) .863(2) .021(8) Uiso ? ? 1.00000 ? ?
H352a .404(4) 1.211(3) 1.171(3) .040(11) Uiso ? ? 1.00000 ? ?
H352b .276(4) 1.191(3) 1.075(3) .034(10) Uiso ? ? 1.00000 ? ?
H352c .296(5) 1.094(4) 1.118(3) .046(11) Uiso ? ? 1.00000 ? ?
H353a .577(4) 1.338(3) 1.104(3) .033(10) Uiso ? ? 1.00000 ? ?
H353b .603(5) 1.312(3) 1.005(3) .043(11) Uiso ? ? 1.00000 ? ?
H353c .465(5) 1.329(4) 1.005(3) .050(12) Uiso ? ? 1.00000 ? ?
H354a .613(4) 1.165(3) 1.157(3) .039(10) Uiso ? ? 1.00000 ? ?
H354b .498(5) 1.054(4) 1.095(3) .053(13) Uiso ? ? 1.00000 ? ?
H354c .617(5) 1.134(4) 1.048(3) .048(12) Uiso ? ? 1.00000 ? ?
H36 .191(3) .997(2) -.028(2) .014(7) Uiso ? ? 1.00000 ? ?
H4a -.048(4) .531(3) .591(3) .026(8) Uiso ? ? 1.00000 ? ?
H4b -.002(3) .469(3) .672(2) .020(8) Uiso ? ? 1.00000 ? ?
H42 -.039(4) .718(3) .651(3) .035(10) Uiso ? ? 1.00000 ? ?
H44 .108(4) .563(3) .852(3) .028(9) Uiso ? ? 1.00000 ? ?
H45 .106(4) .734(3) -.061(3) .029(9) Uiso ? ? 1.00000 ? ?
H01 .143(6) .799(5) .116(4) .081(17) Uiso ? ? 1.00000 ? ?
H01a -.035(5) .831(4) .121(3) .046(12) Uiso ? ? 1.00000 ? ?
H01b .022(5) .943(4) .081(4) .061(14) Uiso ? ? 1.00000 ? ?
H01c .100(5) .934(4) .189(3) .047(12) Uiso ? ? 1.00000 ? ?
H02 .110(4) .765(3) .335(3) .038(11) Uiso ? ? 1.00000 ? ?
H02a -.065(6) .806(4) .405(4) .068(15) Uiso ? ? 1.00000 ? ?
H02b -.097(5) .770(4) .289(4) .060(14) Uiso ? ? 1.00000 ? ?
H02c .002(5) .891(4) .350(4) .063(14) Uiso ? ? 1.00000 ? ?
H03 -.048(5) .630(4) .142(3) .051(13) Uiso ? ? 1.00000 ? ?
H03a -.157(6) .534(5) -.010(4) .09(2) Uiso ? ? 1.00000 ? ?
H03b -.165(6) .657(4) -.004(4) .072(16) Uiso ? ? 1.00000 ? ?
H03c -.302(6) .552(4) .003(4) .074(16) Uiso ? ? 1.00000 ? ?

loop_
_atom_site_aniso_label
_atom_site_aniso_U_11
_atom_site_aniso_U_22
_atom_site_aniso_U_33
_atom_site_aniso_U_12
_atom_site_aniso_U_13
_atom_site_aniso_U_23
Br1 .02277(12) .02114(12) .03655(15) .00923(9) .00612(10) .00598(10)
Br2 .01557(10) .04246(16) .02359(12) .01233(10) .00444(9) .00862(11)
C1 .0202(9) .0158(9) .0147(9) .0058(7) .0079(7) .0027(7)
C11 .0174(8) .0134(8) .0164(9) .0053(7) .0063(7) .0016(7)
C12 .0161(8) .0160(9) .0163(9) .0071(7) .0046(7) .0018(7)
O12 .0201(7) .0258(9) .0238(8) .0126(7) .0086(6) .0090(7)
C13 .0166(8) .0136(8) .0190(9) .0048(7) .0068(7) .0021(7)
C14 .0210(9) .0132(9) .0218(10) .0059(7) .0083(8) .0038(8)
C15 .0187(9) .0151(9) .0180(9) .0070(7) .0066(7) .0005(7)
C151 .0234(10) .0156(9) .0229(10) .0101(8) .0072(8) .0040(8)
C152 .0267(14) .0306(15) .070(3) .0123(12) -.0023(15) .0120(16)
C153 .045(2) .077(3) .072(3) .044(2) .031(2) .054(3)
C154 .095(4) .068(3) .0343(18) .070(3) -.005(2) -.0099(18)
C16 .0174(9) .0166(9) .0195(10) .0066(7) .0078(7) .0020(7)
C2 .0208(9) .0160(9) .0191(10) .0095(8) .0079(8) .0056(7)
N21 .0139(7) .0155(8) .0156(8) .0049(6) .0043(6) .0029(6)
C22 .0169(9) .0165(9) .0171(9) .0065(7) .0047(7) .0039(7)
N23 .0158(7) .0151(8) .0177(8) .0055(6) .0062(6) .0037(6)
C24 .0164(9) .0226(11) .0237(11) .0085(8) .0006(8) -.0006(9)
C25 .0171(9) .0235(11) .0239(11) .0102(8) .0018(8) .0004(9)
C3 .0164(9) .0169(9) .0233(10) .0064(7) .0098(8) .0015(8)
C31 .0159(8) .0143(9) .0195(9) .0057(7) .0061(7) .0022(7)
C32 .0136(8) .0162(9) .0152(9) .0056(7) .0025(7) .0004(7)
O32 .0144(7) .0256(8) .0172(7) .0037(6) .0024(6) -.0020(6)
C33 .0159(8) .0141(8) .0195(9) .0071(7) .0060(7) .0048(7)
C34 .0170(9) .0142(9) .0204(10) .0065(7) .0054(7) .0022(7)
C35 .0178(9) .0147(9) .0182(9) .0079(7) .0048(7) .0008(7)
C351 .0227(10) .0166(9) .0198(10) .0092(8) .0028(8) -.0014(8)
C352 .0349(15) .0392(16) .0236(13) .0125(13) .0074(11) -.0063(11)
C353 .0436(17) .0178(11) .0292(14) .0046(11) .0028(12) -.0038(10)
C354 .0358(14) .0337(15) .0280(14) .0216(12) -.0063(11) -.0041(11)
C36 .0192(9) .0154(9) .0190(10) .0084(7) .0065(8) .0014(7)
C4 .0173(9) .0124(9) .0243(11) .0031(7) .0086(8) -.0001(8)
N41 .0149(7) .0158(8) .0184(8) .0042(6) .0061(6) .0019(6)
C42 .0175(9) .0174(9) .0194(10) .0067(7) .0065(7) .0024(8)
N43 .0151(7) .0152(8) .0190(8) .0052(6) .0065(6) .0019(6)
C44 .0277(11) .0201(10) .0211(11) .0112(9) .0053(9) .0042(9)
C45 .0273(11) .0229(11) .0177(10) .0105(9) .0046(9) .0022(8)
O01 .0543(14) .0377(12) .0312(11) .0285(11) .0215(10) .0149(9)
C01 .0402(16) .0341(15) .0439(18) .0172(14) .0201(14) .0119(14)
O02 .0327(10) .0504(13) .0229(9) .0248(10) .0101(8) .0120(9)
C02 .0336(15) .054(2) .0371(17) .0268(15) .0123(13) .0130(15)
O03 .0305(11) .0448(13) .0428(13) .0151(10) .0104(10) .0158(11)
C03 .045(2) .045(2) .042(2) .0089(17) -.0020(16) .0139(16)

loop_
_geom_bond_atom_site_label_1
_geom_bond_atom_site_label_2
_geom_bond_site_symmetry_1
_geom_bond_site_symmetry_2
_geom_bond_distance
_geom_bond_publ_flag
C1 C11 . . 1.507(3) ?
C1 N21 . . 1.481(3) ?
C1 H1a . . .92(4) ?
C1 H1b . . .98(3) ?
C11 C12 . . 1.401(3) ?
C11 C16 . . 1.398(4) ?
C12 O12 . . 1.363(4) ?
C12 C13 . . 1.399(3) ?
O12 H12 . . .77(4) ?
C13 C14 . . 1.393(4) ?
C13 C4 . . 1.506(4) ?
C14 C15 . . 1.397(4) ?
C14 H14 . . .88(3) ?
C15 C151 . . 1.535(4) ?
C15 C16 . . 1.396(3) ?
C151 C152 . . 1.535(3) ?
C151 C153 . . 1.519(6) ?
C151 C154 . . 1.525(6) ?
C152 H152a . . 1.04(6) ?
C152 H152b . . .95(5) ?
C152 H152c . . 1.18(8) ?
C153 H153a . . .95(5) ?
C153 H153b . . .92(5) ?
C153 H153c . . 1.09(6) ?
C154 H154a . . 1.07(7) ?
C154 H154b . . .97(3) ?
C154 H154c . . 1.20(7) ?
C16 H16 . . .95(4) ?
C2 N23 . . 1.477(4) ?
C2 C33 . . 1.508(4) ?
C2 H2a . . .93(3) ?
C2 H2b . . .93(3) ?
N21 C22 . . 1.338(4) ?
N21 C25 . . 1.384(3) ?
C22 N23 . . 1.332(3) ?
C22 H22 . . .90(3) ?
N23 C24 . . 1.377(3) ?
C24 C25 . . 1.351(4) ?
C24 H24 . . .90(3) ?
C25 H25 . . .93(5) ?
C3 C31 . . 1.510(3) ?
C3 N41 . . 1.480(4) ?
C3 H3a . . .87(4) ?
C3 H3b . . .97(3) ?
C31 C32 . . 1.398(4) ?
C31 C36 . . 1.400(3) ?
C32 O32 . . 1.363(3) ?
C32 C33 . . 1.400(3) ?
O32 H32 . . .80(4) ?
C33 C34 . . 1.393(3) ?
C34 C35 . . 1.399(4) ?
C34 H34 . . .97(3) ?
C35 C351 . . 1.535(3) ?
C35 C36 . . 1.396(3) ?
C351 C352 . . 1.529(5) ?
C351 C353 . . 1.526(4) ?
C351 C354 . . 1.534(5) ?
C352 H352a . . .96(4) ?
C352 H352b . . .94(5) ?
C352 H352c . . .98(4) ?
C353 H353a . . .96(4) ?
C353 H353b . . .97(5) ?
C353 H353c . . .95(5) ?
C354 H354a . . .98(4) ?
C354 H354b . . .97(5) ?
C354 H354c . . .98(5) ?
C36 H36 . '1 556' .94(3) ?
C4 N43 . . 1.479(4) ?
C4 H4a . . .98(3) ?
C4 H4b . . .88(4) ?
N41 C42 . . 1.333(3) ?
N41 C45 . . 1.376(4) ?
C42 N43 . . 1.334(4) ?
C42 H42 . . .93(4) ?
N43 C44 . . 1.379(3) ?
C44 C45 . . 1.353(4) ?
C44 H44 . . .92(4) ?
C45 H45 . '1 556' .92(4) ?
O01 C01 . . 1.410(6) ?
O01 H01 . . .93(6) ?
C01 H01a . . .93(4) ?
C01 H01b . . .97(6) ?
C01 H01c . . 1.01(4) ?
O02 C02 . . 1.427(5) ?
O02 H02 . . .77(5) ?
C02 H02a . . .89(6) ?
C02 H02b . . 1.03(4) ?
C02 H02c . . .96(6) ?
O03 C03 . . 1.415(5) ?
O03 H03 . . .93(5) ?
C03 H03a . . 1.07(8) ?
C03 H03b . . 1.03(6) ?
C03 H03c . . .96(6) ?
